data_4085695
loop_
_publ_author_name
'Zitz, Rainer'
'Baumgartner, Judith'
'Marschner, Christoph'

_publ_section_title
;
 Metalated Oligosilanylstibines.
;
_journal_issue 8
_journal_name_full Organometallics
_journal_page_first 1431
_journal_page_last 1439
_journal_paper_doi 10.1021/om501297h
_journal_volume 34
_journal_year 2015
_chemical_formula_sum 'C19 H57 Sb Si9'
_chemical_formula_weight 658.69
_chemical_name_systematic
;
 ?
;
_space_group_IT_number 4
_symmetry_cell_setting monoclinic
_symmetry_space_group_name_Hall 'P 2yb'
_symmetry_space_group_name_H-M 'P 1 21 1'
_atom_sites_solution_hydrogens geom
_atom_sites_solution_primary direct
_atom_sites_solution_secondary difmap
_audit_creation_method SHELXL-97
_cell_angle_alpha 90.00
_cell_angle_beta 104.97(3)
_cell_angle_gamma 90.00
_cell_formula_units_Z 4
_cell_length_a 9.798(2)
_cell_length_b 21.070(4)
_cell_length_c 18.387(4)
_cell_measurement_reflns_used 6417
_cell_measurement_temperature 100(2)
_cell_measurement_theta_max 49.800
_cell_measurement_theta_min 4.57
_cell_volume 3667.1(14)
_computing_cell_refinement 'Bruker XSCANS'
_computing_data_collection 'Bruker XSCANS'
_computing_data_reduction 'Bruker SHELXTL'
_computing_molecular_graphics 'Bruker SHELXTL'
_computing_publication_material 'Bruker SHELXTL'
_computing_structure_refinement 'SHELXL-97 (Sheldrick, 1997)'
_computing_structure_solution 'SHELXS-97 (Sheldrick, 1990)'
_diffrn_ambient_temperature 100(2)
_diffrn_measured_fraction_theta_full 0.988
_diffrn_measured_fraction_theta_max 0.988
_diffrn_measurement_device_type 'SMART APEX'
_diffrn_measurement_method '\w scans'
_diffrn_radiation_monochromator graphite
_diffrn_radiation_source 'fine-focus sealed tube'
_diffrn_radiation_type MoK\a
_diffrn_radiation_wavelength 0.71073
_diffrn_reflns_av_R_equivalents 0.0755
_diffrn_reflns_av_sigmaI/netI 0.1135
_diffrn_reflns_limit_h_max 12
_diffrn_reflns_limit_h_min -12
_diffrn_reflns_limit_k_max 26
_diffrn_reflns_limit_k_min -26
_diffrn_reflns_limit_l_max 22
_diffrn_reflns_limit_l_min -22
_diffrn_reflns_number 27206
_diffrn_reflns_theta_full 26.37
_diffrn_reflns_theta_max 26.37
_diffrn_reflns_theta_min 1.15
_exptl_absorpt_coefficient_mu 1.054
_exptl_absorpt_correction_T_max 0.8839
_exptl_absorpt_correction_T_min 0.8012
_exptl_absorpt_correction_type multi-scan
_exptl_absorpt_process_details SADABS
_exptl_crystal_colour yellow
_exptl_crystal_density_diffrn 1.193
_exptl_crystal_density_method 'not measured'
_exptl_crystal_description plates
_exptl_crystal_F_000 1386
_exptl_crystal_size_max 0.22
_exptl_crystal_size_mid 0.20
_exptl_crystal_size_min 0.12
_platon_squeeze_details
;
;
_refine_diff_density_max 1.568
_refine_diff_density_min -1.689
_refine_diff_density_rms 0.164
_refine_ls_abs_structure_details 'Flack H D (1983), Acta Cryst. A39, 876-881'
_refine_ls_abs_structure_Flack 0.39(2)
_refine_ls_extinction_method none
_refine_ls_goodness_of_fit_ref 1.157
_refine_ls_hydrogen_treatment constr
_refine_ls_matrix_type full
_refine_ls_number_parameters 561
_refine_ls_number_reflns 14433
_refine_ls_number_restraints 1
_refine_ls_restrained_S_all 1.157
_refine_ls_R_factor_all 0.0861
_refine_ls_R_factor_gt 0.0758
_refine_ls_shift/su_max 0.007
_refine_ls_shift/su_mean 0.001
_refine_ls_structure_factor_coef Fsqd
_refine_ls_weighting_details 'calc w=1/[\s^2^(Fo^2^)+(0.0452P)^2^+4.9409P] where P=(Fo^2^+2Fc^2^)/3'
_refine_ls_weighting_scheme calc
_refine_ls_wR_factor_gt 0.1446
_refine_ls_wR_factor_ref 0.1489
_reflns_number_gt 12944
_reflns_number_total 14433
_reflns_threshold_expression >2sigma(I)
_cod_data_source_file om501297h_si_002.cif
_cod_data_source_block 5_1020j
_cod_depositor_comments
;Adding full bibliography for 4085693--4085698.cif.

 Adding full bibliography for 4085693--4085698.cif.
;
_cod_original_cell_volume 3666.8(13)
_cod_original_sg_symbol_H-M P2(1)
_cod_database_code 4085695

loop_
_symmetry_equiv_pos_as_xyz
'x, y, z'
'-x, y+1/2, -z'

loop_
_atom_site_label
_atom_site_type_symbol
_atom_site_fract_x
_atom_site_fract_y
_atom_site_fract_z
_atom_site_U_iso_or_equiv
_atom_site_adp_type
_atom_site_occupancy
_atom_site_symmetry_multiplicity
_atom_site_calc_flag
_atom_site_refinement_flags
Sb1 Sb 0.56865(6) 0.41937(2) 0.28560(3) 0.01247(14) Uani 1 1 d .
Sb2 Sb 0.06156(6) 0.43758(2) 0.79451(3) 0.01548(15) Uani 1 1 d .
Si1 Si 0.6225(3) 0.51019(11) 0.38469(14) 0.0118(5) Uani 1 1 d .
Si2 Si 0.5837(3) 0.46817(12) 0.49664(14) 0.0158(5) Uani 1 1 d .
Si3 Si 0.4913(3) 0.36559(12) 0.46865(14) 0.0147(5) Uani 1 1 d .
Si4 Si 0.5831(3) 0.32233(12) 0.37300(14) 0.0140(5) Uani 1 1 d .
Si5 Si 0.7736(3) 0.41878(13) 0.22215(13) 0.0172(5) Uani 1 1 d .
Si6 Si 0.8354(3) 0.56820(13) 0.41542(16) 0.0191(6) Uani 1 1 d .
Si7 Si 0.4339(3) 0.57557(12) 0.32363(15) 0.0182(6) Uani 1 1 d .
Si8 Si 0.4190(3) 0.25021(12) 0.30236(15) 0.0191(6) Uani 1 1 d .
Si9 Si 0.8023(3) 0.27118(12) 0.42095(15) 0.0169(6) Uani 1 1 d .
Si10 Si 0.0973(3) 0.50946(12) 0.91210(14) 0.0153(5) Uani 1 1 d .
Si11 Si 0.1935(3) 0.44502(12) 1.01679(13) 0.0170(5) Uani 1 1 d .
Si12 Si 0.1394(3) 0.33860(12) 0.98408(15) 0.0188(6) Uani 1 1 d .
Si13 Si 0.1421(3) 0.32796(12) 0.85665(14) 0.0136(5) Uani 1 1 d .
Si14 Si 0.2404(3) 0.46800(13) 0.71976(15) 0.0195(6) Uani 1 1 d .
Si15 Si 0.2228(3) 0.60516(12) 0.92104(15) 0.0200(6) Uani 1 1 d .
Si16 Si -0.1377(3) 0.53626(13) 0.90802(16) 0.0229(6) Uani 1 1 d .
Si17 Si -0.0474(3) 0.26762(13) 0.78584(15) 0.0192(6) Uani 1 1 d .
Si18 Si 0.3566(3) 0.27910(12) 0.85341(15) 0.0185(6) Uani 1 1 d .
C1 C 0.7489(10) 0.4643(5) 0.5752(5) 0.030(2) Uani 1 1 d .
H1A H 0.7794 0.5074 0.5918 0.045 Uiso 1 1 calc R
H1B H 0.8233 0.4431 0.5576 0.045 Uiso 1 1 calc R
H1C H 0.7304 0.4405 0.6174 0.045 Uiso 1 1 calc R
C2 C 0.4568(11) 0.5188(5) 0.5325(6) 0.031(3) Uani 1 1 d .
H2A H 0.4488 0.5022 0.5811 0.047 Uiso 1 1 calc R
H2B H 0.3638 0.5179 0.4963 0.047 Uiso 1 1 calc R
H2C H 0.4917 0.5625 0.5389 0.047 Uiso 1 1 calc R
C3 C 0.2931(10) 0.3709(5) 0.4345(6) 0.025(2) Uani 1 1 d .
H3A H 0.2535 0.3282 0.4235 0.037 Uiso 1 1 calc R
H3B H 0.2674 0.3968 0.3888 0.037 Uiso 1 1 calc R
H3C H 0.2553 0.3904 0.4736 0.037 Uiso 1 1 calc R
C4 C 0.5332(13) 0.3165(5) 0.5579(6) 0.036(3) Uani 1 1 d .
H4A H 0.4814 0.3334 0.5927 0.054 Uiso 1 1 calc R
H4B H 0.6349 0.3183 0.5817 0.054 Uiso 1 1 calc R
H4C H 0.5049 0.2723 0.5456 0.054 Uiso 1 1 calc R
C5 C 0.7439(12) 0.3468(5) 0.1591(6) 0.032(3) Uani 1 1 d .
H5A H 0.8119 0.3470 0.1283 0.048 Uiso 1 1 calc R
H5B H 0.6476 0.3478 0.1263 0.048 Uiso 1 1 calc R
H5C H 0.7567 0.3083 0.1900 0.048 Uiso 1 1 calc R
C6 C 0.9568(10) 0.4168(5) 0.2853(5) 0.026(2) Uani 1 1 d .
H6A H 1.0243 0.4090 0.2552 0.040 Uiso 1 1 calc R
H6B H 0.9640 0.3828 0.3224 0.040 Uiso 1 1 calc R
H6C H 0.9781 0.4576 0.3113 0.040 Uiso 1 1 calc R
C7 C 0.7526(11) 0.4926(5) 0.1633(6) 0.026(2) Uani 1 1 d .
H7A H 0.7526 0.5298 0.1954 0.039 Uiso 1 1 calc R
H7B H 0.6631 0.4907 0.1243 0.039 Uiso 1 1 calc R
H7C H 0.8311 0.4958 0.1396 0.039 Uiso 1 1 calc R
C8 C 0.9936(10) 0.5214(5) 0.4657(5) 0.024(2) Uani 1 1 d .
H8A H 1.0067 0.4855 0.4342 0.036 Uiso 1 1 calc R
H8B H 0.9796 0.5055 0.5133 0.036 Uiso 1 1 calc R
H8C H 1.0775 0.5486 0.4759 0.036 Uiso 1 1 calc R
C9 C 0.8747(12) 0.6066(5) 0.3329(6) 0.030(3) Uani 1 1 d .
H9A H 0.9518 0.6372 0.3499 0.044 Uiso 1 1 calc R
H9B H 0.7904 0.6288 0.3037 0.044 Uiso 1 1 calc R
H9C H 0.9030 0.5743 0.3013 0.044 Uiso 1 1 calc R
C10 C 0.8106(12) 0.6327(5) 0.4821(6) 0.036(3) Uani 1 1 d .
H10A H 0.8798 0.6665 0.4833 0.054 Uiso 1 1 calc R
H10B H 0.8242 0.6149 0.5327 0.054 Uiso 1 1 calc R
H10C H 0.7149 0.6501 0.4649 0.054 Uiso 1 1 calc R
C11 C 0.4483(10) 0.5929(5) 0.2261(5) 0.024(2) Uani 1 1 d .
H11A H 0.4415 0.5532 0.1976 0.036 Uiso 1 1 calc R
H11B H 0.5394 0.6132 0.2286 0.036 Uiso 1 1 calc R
H11C H 0.3715 0.6214 0.2009 0.036 Uiso 1 1 calc R
C12 C 0.4311(12) 0.6528(5) 0.3732(6) 0.034(3) Uani 1 1 d .
H12A H 0.3517 0.6786 0.3450 0.051 Uiso 1 1 calc R
H12B H 0.5198 0.6756 0.3767 0.051 Uiso 1 1 calc R
H12C H 0.4204 0.6449 0.4240 0.051 Uiso 1 1 calc R
C13 C 0.2632(10) 0.5336(4) 0.3187(6) 0.023(2) Uani 1 1 d .
H13A H 0.1860 0.5557 0.2832 0.034 Uiso 1 1 calc R
H13B H 0.2452 0.5332 0.3687 0.034 Uiso 1 1 calc R
H13C H 0.2691 0.4898 0.3016 0.034 Uiso 1 1 calc R
C14 C 0.2485(10) 0.2897(5) 0.2550(6) 0.025(2) Uani 1 1 d .
H14A H 0.2673 0.3266 0.2267 0.037 Uiso 1 1 calc R
H14B H 0.2008 0.3034 0.2931 0.037 Uiso 1 1 calc R
H14C H 0.1880 0.2596 0.2205 0.037 Uiso 1 1 calc R
C15 C 0.3805(13) 0.1866(6) 0.3653(6) 0.047(4) Uani 1 1 d .
H15A H 0.3369 0.2055 0.4025 0.070 Uiso 1 1 calc R
H15B H 0.4688 0.1654 0.3913 0.070 Uiso 1 1 calc R
H15C H 0.3157 0.1554 0.3350 0.070 Uiso 1 1 calc R
C16 C 0.7742(11) 0.2000(5) 0.4764(6) 0.027(2) Uani 1 1 d .
H16A H 0.8657 0.1842 0.5061 0.041 Uiso 1 1 calc R
H16B H 0.7264 0.1667 0.4418 0.041 Uiso 1 1 calc R
H16C H 0.7157 0.2118 0.5102 0.041 Uiso 1 1 calc R
C17 C 0.8831(12) 0.2403(5) 0.3458(6) 0.030(3) Uani 1 1 d .
H17A H 0.9078 0.2761 0.3176 0.045 Uiso 1 1 calc R
H17B H 0.8151 0.2128 0.3115 0.045 Uiso 1 1 calc R
H17C H 0.9684 0.2160 0.3691 0.045 Uiso 1 1 calc R
C18 C 0.9308(10) 0.3256(5) 0.4833(5) 0.024(2) Uani 1 1 d .
H18A H 1.0241 0.3055 0.4974 0.036 Uiso 1 1 calc R
H18B H 0.8995 0.3346 0.5287 0.036 Uiso 1 1 calc R
H18C H 0.9363 0.3654 0.4565 0.036 Uiso 1 1 calc R
C19 C 0.1335(12) 0.4681(5) 1.1015(5) 0.030(3) Uani 1 1 d .
H19A H 0.1830 0.4423 1.1446 0.046 Uiso 1 1 calc R
H19B H 0.0315 0.4611 1.0917 0.046 Uiso 1 1 calc R
H19C H 0.1546 0.5131 1.1127 0.046 Uiso 1 1 calc R
C20 C 0.3920(10) 0.4522(4) 1.0405(6) 0.029(3) Uani 1 1 d .
H20A H 0.4194 0.4963 1.0535 0.044 Uiso 1 1 calc R
H20B H 0.4256 0.4393 0.9969 0.044 Uiso 1 1 calc R
H20C H 0.4341 0.4246 1.0833 0.044 Uiso 1 1 calc R
C21 C -0.0326(12) 0.3114(5) 1.0018(6) 0.031(3) Uani 1 1 d .
H21A H -0.0534 0.2681 0.9828 0.046 Uiso 1 1 calc R
H21B H -0.1089 0.3399 0.9759 0.046 Uiso 1 1 calc R
H21C H -0.0249 0.3122 1.0560 0.046 Uiso 1 1 calc R
C22 C 0.2800(10) 0.2874(4) 1.0493(5) 0.022(2) Uani 1 1 d .
H22A H 0.2837 0.2975 1.1018 0.033 Uiso 1 1 calc R
H22B H 0.3723 0.2960 1.0399 0.033 Uiso 1 1 calc R
H22C H 0.2563 0.2425 1.0397 0.033 Uiso 1 1 calc R
C23 C 0.1968(10) 0.4151(5) 0.6356(5) 0.026(2) Uani 1 1 d .
H23A H 0.2602 0.4245 0.6036 0.040 Uiso 1 1 calc R
H23B H 0.0988 0.4224 0.6071 0.040 Uiso 1 1 calc R
H23C H 0.2086 0.3707 0.6519 0.040 Uiso 1 1 calc R
C24 C 0.4323(11) 0.4605(5) 0.7667(6) 0.031(3) Uani 1 1 d .
H24A H 0.4580 0.4155 0.7727 0.047 Uiso 1 1 calc R
H24B H 0.4527 0.4809 0.8163 0.047 Uiso 1 1 calc R
H24C H 0.4872 0.4812 0.7358 0.047 Uiso 1 1 calc R
C25 C 0.2005(13) 0.5523(4) 0.6877(6) 0.033(3) Uani 1 1 d .
H25A H 0.2628 0.5651 0.6563 0.049 Uiso 1 1 calc R
H25B H 0.2162 0.5803 0.7316 0.049 Uiso 1 1 calc R
H25C H 0.1019 0.5556 0.6584 0.049 Uiso 1 1 calc R
C26 C 0.4025(10) 0.5967(5) 0.9063(6) 0.027(2) Uani 1 1 d .
H26A H 0.3961 0.5966 0.8523 0.041 Uiso 1 1 calc R
H26B H 0.4446 0.5567 0.9287 0.041 Uiso 1 1 calc R
H26C H 0.4616 0.6323 0.9303 0.041 Uiso 1 1 calc R
C27 C 0.4929(12) 0.2128(5) 0.2284(6) 0.033(3) Uani 1 1 d .
H27A H 0.4254 0.1817 0.2001 0.049 Uiso 1 1 calc R
H27B H 0.5821 0.1915 0.2524 0.049 Uiso 1 1 calc R
H27C H 0.5098 0.2457 0.1941 0.049 Uiso 1 1 calc R
C38 C 0.1212(13) 0.6647(5) 0.8522(6) 0.036(3) Uani 1 1 d .
C28 C 0.2433(11) 0.6373(5) 1.0178(6) 0.027(2) Uani 1 1 d .
H28A H 0.2509 0.6837 1.0168 0.041 Uiso 1 1 calc R
H28B H 0.3288 0.6197 1.0518 0.041 Uiso 1 1 calc R
H28C H 0.1608 0.6255 1.0357 0.041 Uiso 1 1 calc R
C29 C -0.2283(12) 0.5666(5) 0.8114(7) 0.038(3) Uani 1 1 d .
H29A H -0.3286 0.5737 0.8079 0.056 Uiso 1 1 calc R
H29B H -0.2189 0.5352 0.7736 0.056 Uiso 1 1 calc R
H29C H -0.1845 0.6066 0.8022 0.056 Uiso 1 1 calc R
C30 C -0.1486(11) 0.6002(5) 0.9769(7) 0.041(3) Uani 1 1 d .
H30A H -0.0970 0.6377 0.9671 0.062 Uiso 1 1 calc R
H30B H -0.1066 0.5850 1.0282 0.062 Uiso 1 1 calc R
H30C H -0.2478 0.6113 0.9716 0.062 Uiso 1 1 calc R
C31 C -0.2374(11) 0.4650(5) 0.9298(6) 0.028(2) Uani 1 1 d .
H31A H -0.1894 0.4483 0.9796 0.042 Uiso 1 1 calc R
H31B H -0.2406 0.4321 0.8917 0.042 Uiso 1 1 calc R
H31C H -0.3339 0.4777 0.9293 0.042 Uiso 1 1 calc R
C32 C -0.2198(12) 0.3016(6) 0.7912(7) 0.041(3) Uani 1 1 d .
H32A H -0.2208 0.3473 0.7813 0.061 Uiso 1 1 calc R
H32B H -0.2329 0.2943 0.8416 0.061 Uiso 1 1 calc R
H32C H -0.2964 0.2810 0.7537 0.061 Uiso 1 1 calc R
C33 C -0.0481(11) 0.2717(5) 0.6841(5) 0.026(2) Uani 1 1 d .
H33A H -0.1251 0.2455 0.6545 0.040 Uiso 1 1 calc R
H33B H 0.0423 0.2561 0.6778 0.040 Uiso 1 1 calc R
H33C H -0.0618 0.3158 0.6668 0.040 Uiso 1 1 calc R
C34 C -0.0402(12) 0.1817(5) 0.8170(6) 0.033(3) Uani 1 1 d .
H34A H -0.0292 0.1798 0.8714 0.050 Uiso 1 1 calc R
H34B H 0.0402 0.1606 0.8047 0.050 Uiso 1 1 calc R
H34C H -0.1279 0.1602 0.7908 0.050 Uiso 1 1 calc R
C35 C 0.3542(11) 0.1957(5) 0.8920(6) 0.029(2) Uani 1 1 d .
H35A H 0.4338 0.1714 0.8831 0.044 Uiso 1 1 calc R
H35B H 0.2654 0.1747 0.8665 0.044 Uiso 1 1 calc R
H35C H 0.3623 0.1977 0.9462 0.044 Uiso 1 1 calc R
C36 C 0.3810(11) 0.2717(5) 0.7554(5) 0.028(2) Uani 1 1 d .
H36A H 0.3840 0.3141 0.7340 0.041 Uiso 1 1 calc R
H36B H 0.3019 0.2477 0.7238 0.041 Uiso 1 1 calc R
H36C H 0.4697 0.2495 0.7575 0.041 Uiso 1 1 calc R
C37 C 0.5139(10) 0.3211(5) 0.9134(6) 0.025(2) Uani 1 1 d .
H37A H 0.5073 0.3218 0.9657 0.038 Uiso 1 1 calc R
H37B H 0.5168 0.3646 0.8953 0.038 Uiso 1 1 calc R
H37C H 0.6002 0.2987 0.9108 0.038 Uiso 1 1 calc R

loop_
_atom_site_aniso_label
_atom_site_aniso_U_11
_atom_site_aniso_U_22
_atom_site_aniso_U_33
_atom_site_aniso_U_23
_atom_site_aniso_U_13
_atom_site_aniso_U_12
Sb1 0.0131(3) 0.0132(3) 0.0117(3) -0.0004(2) 0.0043(2) 0.0000(3)
Sb2 0.0194(4) 0.0147(3) 0.0116(3) 0.0003(2) 0.0027(2) 0.0002(3)
Si1 0.0113(13) 0.0115(12) 0.0145(13) 0.0026(10) 0.0065(11) -0.0004(10)
Si2 0.0155(14) 0.0191(13) 0.0125(13) -0.0020(10) 0.0029(11) -0.0014(11)
Si3 0.0158(14) 0.0156(13) 0.0138(13) 0.0013(10) 0.0058(11) 0.0002(10)
Si4 0.0138(14) 0.0117(12) 0.0149(13) -0.0013(10) 0.0009(11) -0.0007(10)
Si5 0.0194(14) 0.0158(12) 0.0190(12) 0.0010(11) 0.0092(10) 0.0002(12)
Si6 0.0125(15) 0.0237(15) 0.0219(14) -0.0058(11) 0.0057(12) -0.0044(11)
Si7 0.0232(16) 0.0149(14) 0.0169(14) 0.0031(11) 0.0057(12) 0.0046(11)
Si8 0.0212(16) 0.0170(14) 0.0185(14) -0.0029(11) 0.0040(12) -0.0028(11)
Si9 0.0164(15) 0.0177(14) 0.0164(13) 0.0015(10) 0.0039(11) 0.0025(11)
Si10 0.0141(14) 0.0143(13) 0.0187(14) 0.0012(10) 0.0065(11) 0.0020(10)
Si11 0.0163(14) 0.0192(13) 0.0151(12) -0.0029(10) 0.0029(10) -0.0010(11)
Si12 0.0211(15) 0.0182(14) 0.0180(13) -0.0009(10) 0.0067(12) -0.0003(11)
Si13 0.0137(14) 0.0137(13) 0.0135(13) -0.0018(10) 0.0035(11) 0.0005(10)
Si14 0.0239(16) 0.0162(13) 0.0172(13) 0.0016(11) 0.0033(12) -0.0029(12)
Si15 0.0210(16) 0.0176(14) 0.0193(14) -0.0010(11) 0.0015(12) -0.0028(11)
Si16 0.0196(16) 0.0172(14) 0.0305(16) -0.0029(12) 0.0038(13) 0.0028(11)
Si17 0.0154(15) 0.0223(15) 0.0196(14) -0.0035(11) 0.0039(11) -0.0065(11)
Si18 0.0181(15) 0.0162(13) 0.0226(14) 0.0009(11) 0.0079(12) -0.0004(11)
C1 0.020(6) 0.043(6) 0.022(5) -0.006(5) -0.003(4) -0.015(5)
C2 0.027(6) 0.025(6) 0.044(7) -0.010(5) 0.014(5) 0.003(5)
C3 0.018(6) 0.034(6) 0.022(5) -0.002(5) 0.006(4) -0.002(5)
C4 0.056(8) 0.028(6) 0.030(6) 0.002(5) 0.024(6) -0.001(6)
C5 0.044(7) 0.024(6) 0.036(7) -0.003(5) 0.026(6) 0.009(5)
C6 0.028(6) 0.022(5) 0.028(5) 0.008(5) 0.005(4) 0.005(5)
C7 0.029(6) 0.031(6) 0.017(5) 0.008(4) 0.005(5) -0.001(5)
C8 0.014(5) 0.041(6) 0.012(5) 0.000(4) -0.004(4) -0.002(5)
C9 0.029(7) 0.009(5) 0.047(7) 0.003(5) 0.003(5) -0.008(4)
C10 0.044(8) 0.028(6) 0.037(7) -0.022(5) 0.013(6) -0.010(5)
C11 0.019(6) 0.026(6) 0.025(6) 0.005(4) 0.002(5) 0.000(4)
C12 0.027(7) 0.019(6) 0.046(7) -0.006(5) -0.008(5) 0.007(5)
C13 0.019(6) 0.014(5) 0.038(6) 0.014(4) 0.013(5) 0.005(4)
C14 0.018(6) 0.032(6) 0.026(6) -0.005(4) 0.008(5) 0.000(4)
C15 0.043(8) 0.059(8) 0.029(7) 0.017(6) -0.008(6) -0.033(7)
C16 0.024(6) 0.030(6) 0.031(6) 0.015(5) 0.014(5) 0.009(5)
C17 0.033(7) 0.023(6) 0.037(7) -0.003(5) 0.015(5) 0.013(5)
C18 0.015(5) 0.039(6) 0.014(5) -0.005(4) -0.004(4) -0.013(5)
C19 0.044(7) 0.027(6) 0.022(5) -0.013(4) 0.012(5) -0.010(5)
C20 0.026(6) 0.018(6) 0.034(6) -0.001(4) -0.010(5) -0.001(4)
C21 0.048(8) 0.016(5) 0.037(6) -0.003(4) 0.026(6) 0.001(5)
C22 0.030(6) 0.015(5) 0.022(5) 0.001(4) 0.007(5) 0.006(4)
C23 0.028(6) 0.039(6) 0.015(4) -0.002(5) 0.010(4) -0.011(5)
C24 0.036(7) 0.027(6) 0.032(6) -0.006(5) 0.012(5) -0.007(5)
C25 0.049(8) 0.015(5) 0.036(6) 0.003(4) 0.015(6) 0.000(5)
C26 0.016(6) 0.033(6) 0.037(6) -0.001(5) 0.014(5) -0.002(5)
C27 0.037(7) 0.031(6) 0.026(6) -0.017(5) 0.001(5) 0.001(5)
C38 0.037(7) 0.032(6) 0.036(7) 0.004(5) 0.002(6) -0.003(5)
C28 0.027(6) 0.023(6) 0.029(6) -0.014(4) 0.002(5) -0.008(5)
C29 0.026(7) 0.029(6) 0.052(8) 0.012(6) 0.000(6) 0.012(5)
C30 0.011(6) 0.047(7) 0.068(9) -0.026(6) 0.014(6) 0.000(5)
C31 0.032(7) 0.023(5) 0.031(6) -0.008(5) 0.010(5) -0.005(5)
C32 0.032(7) 0.056(8) 0.035(7) -0.020(6) 0.010(6) -0.004(6)
C33 0.019(6) 0.045(7) 0.013(5) -0.006(5) -0.001(4) -0.004(5)
C34 0.045(8) 0.031(6) 0.027(6) -0.005(5) 0.014(5) -0.020(5)
C35 0.026(6) 0.024(6) 0.038(6) 0.005(5) 0.011(5) 0.006(5)
C36 0.021(6) 0.029(6) 0.031(6) -0.019(5) 0.004(5) -0.002(5)
C37 0.008(5) 0.031(6) 0.041(6) 0.000(5) 0.014(5) -0.004(4)

loop_
_atom_type_symbol
_atom_type_description
_atom_type_scat_dispersion_real
_atom_type_scat_dispersion_imag
_atom_type_scat_source
C C 0.0033 0.0016 'International Tables Vol C Tables 4.2.6.8 and 6.1.1.4'
H H 0.0000 0.0000 'International Tables Vol C Tables 4.2.6.8 and 6.1.1.4'
Si Si 0.0817 0.0704 'International Tables Vol C Tables 4.2.6.8 and 6.1.1.4'
Sb Sb -0.5866 1.5461 'International Tables Vol C Tables 4.2.6.8 and 6.1.1.4'

loop_
_geom_angle_atom_site_label_1
_geom_angle_atom_site_label_2
_geom_angle_atom_site_label_3
_geom_angle
Si5 Sb1 Si4 110.80(9)
Si5 Sb1 Si1 106.31(8)
Si4 Sb1 Si1 100.26(8)
Si14 Sb2 Si10 109.67(9)
Si14 Sb2 Si13 106.51(8)
Si10 Sb2 Si13 101.07(8)
Si7 Si1 Si6 110.44(14)
Si7 Si1 Si2 110.70(13)
Si6 Si1 Si2 108.51(14)
Si7 Si1 Sb1 96.02(11)
Si6 Si1 Sb1 123.79(12)
Si2 Si1 Sb1 106.61(11)
C1 Si2 C2 105.8(5)
C1 Si2 Si3 109.7(4)
C2 Si2 Si3 110.2(4)
C1 Si2 Si1 112.8(3)
C2 Si2 Si1 111.3(4)
Si3 Si2 Si1 107.10(13)
C3 Si3 C4 107.1(5)
C3 Si3 Si2 108.9(3)
C4 Si3 Si2 109.1(4)
C3 Si3 Si4 109.5(3)
C4 Si3 Si4 113.4(4)
Si2 Si3 Si4 108.65(13)
Si8 Si4 Si3 108.94(14)
Si8 Si4 Si9 109.78(14)
Si3 Si4 Si9 112.58(14)
Si8 Si4 Sb1 104.41(12)
Si3 Si4 Sb1 100.84(11)
Si9 Si4 Sb1 119.49(12)
C6 Si5 C7 108.7(5)
C6 Si5 C5 109.6(5)
C7 Si5 C5 109.6(4)
C6 Si5 Sb1 117.1(3)
C7 Si5 Sb1 106.0(3)
C5 Si5 Sb1 105.6(3)
C9 Si6 C8 108.4(5)
C9 Si6 C10 107.9(5)
C8 Si6 C10 106.7(5)
C9 Si6 Si1 113.0(4)
C8 Si6 Si1 114.5(3)
C10 Si6 Si1 105.9(4)
C12 Si7 C11 108.2(5)
C12 Si7 C13 108.0(5)
C11 Si7 C13 109.5(5)
C12 Si7 Si1 112.8(4)
C11 Si7 Si1 109.2(3)
C13 Si7 Si1 109.2(3)
C14 Si8 C27 108.4(5)
C14 Si8 C15 107.9(5)
C27 Si8 C15 109.0(6)
C14 Si8 Si4 111.9(3)
C27 Si8 Si4 109.7(4)
C15 Si8 Si4 109.9(4)
C18 Si9 C16 109.2(5)
C18 Si9 C17 108.7(5)
C16 Si9 C17 105.8(5)
C18 Si9 Si4 110.7(4)
C16 Si9 Si4 108.7(3)
C17 Si9 Si4 113.5(4)
Si15 Si10 Si11 110.37(14)
Si15 Si10 Si16 106.68(14)
Si11 Si10 Si16 110.34(14)
Si15 Si10 Sb2 121.13(12)
Si11 Si10 Sb2 106.60(11)
Si16 Si10 Sb2 101.16(12)
C19 Si11 C20 108.4(5)
C19 Si11 Si10 112.8(4)
C20 Si11 Si10 108.3(3)
C19 Si11 Si12 111.3(3)
C20 Si11 Si12 106.7(3)
Si10 Si11 Si12 109.06(13)
C21 Si12 C22 104.6(5)
C21 Si12 Si11 113.5(3)
C22 Si12 Si11 107.4(3)
C21 Si12 Si13 112.5(4)
C22 Si12 Si13 112.2(3)
Si11 Si12 Si13 106.58(13)
Si17 Si13 Si18 109.41(14)
Si17 Si13 Si12 113.07(14)
Si18 Si13 Si12 107.80(14)
Si17 Si13 Sb2 97.49(11)
Si18 Si13 Sb2 123.18(12)
Si12 Si13 Sb2 105.72(11)
C24 Si14 C23 108.8(5)
C24 Si14 C25 109.2(5)
C23 Si14 C25 108.6(5)
C24 Si14 Sb2 118.5(3)
C23 Si14 Sb2 104.7(3)
C25 Si14 Sb2 106.7(4)
C26 Si15 C28 107.5(5)
C26 Si15 C38 108.9(5)
C28 Si15 C38 107.9(5)
C26 Si15 Si10 114.0(3)
C28 Si15 Si10 107.7(3)
C38 Si15 Si10 110.5(4)
C30 Si16 C29 107.4(5)
C30 Si16 C31 107.8(5)
C29 Si16 C31 109.0(5)
C30 Si16 Si10 112.2(4)
C29 Si16 Si10 109.3(4)
C31 Si16 Si10 111.0(4)
C32 Si17 C33 105.5(5)
C32 Si17 C34 108.3(6)
C33 Si17 C34 109.7(5)
C32 Si17 Si13 111.2(4)
C33 Si17 Si13 109.1(3)
C34 Si17 Si13 112.8(4)
C37 Si18 C36 108.3(4)
C37 Si18 C35 107.8(5)
C36 Si18 C35 107.3(5)
C37 Si18 Si13 112.5(3)
C36 Si18 Si13 113.3(3)
C35 Si18 Si13 107.4(3)

loop_
_geom_bond_atom_site_label_1
_geom_bond_atom_site_label_2
_geom_bond_distance
Sb1 Si5 2.570(2)
Sb1 Si4 2.582(3)
Sb1 Si1 2.601(3)
Sb2 Si14 2.572(3)
Sb2 Si10 2.588(3)
Sb2 Si13 2.607(3)
Si1 Si7 2.345(4)
Si1 Si6 2.357(4)
Si1 Si2 2.360(3)
Si2 C1 1.872(10)
Si2 C2 1.882(10)
Si2 Si3 2.348(4)
Si3 C3 1.883(10)
Si3 C4 1.894(11)
Si3 Si4 2.356(4)
Si4 Si8 2.346(4)
Si4 Si9 2.361(4)
Si5 C6 1.869(10)
Si5 C7 1.875(10)
Si5 C5 1.885(10)
Si6 C9 1.846(11)
Si6 C8 1.868(10)
Si6 C10 1.887(10)
Si7 C12 1.870(10)
Si7 C11 1.871(10)
Si7 C13 1.874(10)
Si8 C14 1.867(10)
Si8 C27 1.871(10)
Si8 C15 1.872(11)
Si9 C18 1.862(9)
Si9 C16 1.873(10)
Si9 C17 1.876(10)
Si10 Si15 2.345(4)
Si10 Si11 2.345(4)
Si10 Si16 2.353(4)
Si11 C19 1.865(10)
Si11 C20 1.886(10)
Si11 Si12 2.346(4)
Si12 C21 1.886(11)
Si12 C22 1.910(9)
Si12 Si13 2.361(4)
Si13 Si17 2.347(4)
Si13 Si18 2.354(4)
Si14 C24 1.862(11)
Si14 C23 1.865(9)
Si14 C25 1.881(10)
Si15 C26 1.858(10)
Si15 C28 1.867(10)
Si15 C38 1.876(12)
Si16 C30 1.872(11)
Si16 C29 1.882(11)
Si16 C31 1.889(10)
Si17 C32 1.860(12)
Si17 C33 1.871(9)
Si17 C34 1.895(10)
Si18 C37 1.870(10)
Si18 C36 1.884(10)
Si18 C35 1.898(10)

loop_
_geom_torsion_atom_site_label_1
_geom_torsion_atom_site_label_2
_geom_torsion_atom_site_label_3
_geom_torsion_atom_site_label_4
_geom_torsion
Si5 Sb1 Si1 Si7 112.65(11)
Si4 Sb1 Si1 Si7 -131.95(11)
Si5 Sb1 Si1 Si6 -6.89(16)
Si4 Sb1 Si1 Si6 108.51(14)
Si5 Sb1 Si1 Si2 -133.63(12)
Si4 Sb1 Si1 Si2 -18.23(13)
Si7 Si1 Si2 C1 -141.5(4)
Si6 Si1 Si2 C1 -20.2(4)
Sb1 Si1 Si2 C1 115.2(4)
Si7 Si1 Si2 C2 -22.8(4)
Si6 Si1 Si2 C2 98.5(4)
Sb1 Si1 Si2 C2 -126.1(4)
Si7 Si1 Si2 Si3 97.74(16)
Si6 Si1 Si2 Si3 -140.92(13)
Sb1 Si1 Si2 Si3 -5.54(15)
C1 Si2 Si3 C3 148.8(5)
C2 Si2 Si3 C3 32.7(5)
Si1 Si2 Si3 C3 -88.5(3)
C1 Si2 Si3 C4 32.1(5)
C2 Si2 Si3 C4 -84.0(5)
Si1 Si2 Si3 C4 154.8(4)
C1 Si2 Si3 Si4 -92.0(4)
C2 Si2 Si3 Si4 152.0(4)
Si1 Si2 Si3 Si4 30.73(17)
C3 Si3 Si4 Si8 -32.1(4)
C4 Si3 Si4 Si8 87.4(4)
Si2 Si3 Si4 Si8 -151.03(14)
C3 Si3 Si4 Si9 -154.2(4)
C4 Si3 Si4 Si9 -34.6(4)
Si2 Si3 Si4 Si9 86.95(16)
C3 Si3 Si4 Sb1 77.3(4)
C4 Si3 Si4 Sb1 -163.1(4)
Si2 Si3 Si4 Sb1 -41.54(14)
Si5 Sb1 Si4 Si8 -100.27(12)
Si1 Sb1 Si4 Si8 147.77(12)
Si5 Sb1 Si4 Si3 146.75(11)
Si1 Sb1 Si4 Si3 34.79(12)
Si5 Sb1 Si4 Si9 22.87(16)
Si1 Sb1 Si4 Si9 -89.09(14)
Si4 Sb1 Si5 C6 -56.8(4)
Si1 Sb1 Si5 C6 51.2(4)
Si4 Sb1 Si5 C7 -178.3(3)
Si1 Sb1 Si5 C7 -70.3(4)
Si4 Sb1 Si5 C5 65.4(4)
Si1 Sb1 Si5 C5 173.5(4)
Si7 Si1 Si6 C9 -56.1(4)
Si2 Si1 Si6 C9 -177.6(4)
Sb1 Si1 Si6 C9 56.5(4)
Si7 Si1 Si6 C8 179.2(3)
Si2 Si1 Si6 C8 57.7(4)
Sb1 Si1 Si6 C8 -68.2(4)
Si7 Si1 Si6 C10 61.8(4)
Si2 Si1 Si6 C10 -59.7(4)
Sb1 Si1 Si6 C10 174.4(4)
Si6 Si1 Si7 C12 -47.8(4)
Si2 Si1 Si7 C12 72.4(4)
Sb1 Si1 Si7 C12 -177.3(4)
Si6 Si1 Si7 C11 72.4(4)
Si2 Si1 Si7 C11 -167.4(4)
Sb1 Si1 Si7 C11 -57.1(4)
Si6 Si1 Si7 C13 -167.9(4)
Si2 Si1 Si7 C13 -47.7(4)
Sb1 Si1 Si7 C13 62.6(4)
Si3 Si4 Si8 C14 61.9(4)
Si9 Si4 Si8 C14 -174.4(3)
Sb1 Si4 Si8 C14 -45.2(4)
Si3 Si4 Si8 C27 -177.7(4)
Si9 Si4 Si8 C27 -54.1(4)
Sb1 Si4 Si8 C27 75.2(4)
Si3 Si4 Si8 C15 -58.0(5)
Si9 Si4 Si8 C15 65.7(5)
Sb1 Si4 Si8 C15 -165.0(5)
Si8 Si4 Si9 C18 -175.7(3)
Si3 Si4 Si9 C18 -54.2(4)
Sb1 Si4 Si9 C18 63.8(4)
Si8 Si4 Si9 C16 -55.7(4)
Si3 Si4 Si9 C16 65.9(4)
Sb1 Si4 Si9 C16 -176.2(4)
Si8 Si4 Si9 C17 61.8(4)
Si3 Si4 Si9 C17 -176.7(4)
Sb1 Si4 Si9 C17 -58.7(4)
Si14 Sb2 Si10 Si15 17.64(17)
Si13 Sb2 Si10 Si15 129.82(14)
Si14 Sb2 Si10 Si11 -109.55(12)
Si13 Sb2 Si10 Si11 2.63(13)
Si14 Sb2 Si10 Si16 135.08(11)
Si13 Sb2 Si10 Si16 -112.74(12)
Si15 Si10 Si11 C19 80.3(4)
Si16 Si10 Si11 C19 -37.3(4)
Sb2 Si10 Si11 C19 -146.3(4)
Si15 Si10 Si11 C20 -39.6(4)
Si16 Si10 Si11 C20 -157.3(3)
Sb2 Si10 Si11 C20 93.7(3)
Si15 Si10 Si11 Si12 -155.40(14)
Si16 Si10 Si11 Si12 86.95(16)
Sb2 Si10 Si11 Si12 -22.07(16)
C19 Si11 Si12 C21 35.1(6)
C20 Si11 Si12 C21 153.2(5)
Si10 Si11 Si12 C21 -90.0(4)
C19 Si11 Si12 C22 -80.0(5)
C20 Si11 Si12 C22 38.0(5)
Si10 Si11 Si12 C22 154.9(3)
C19 Si11 Si12 Si13 159.5(4)
C20 Si11 Si12 Si13 -82.4(4)
Si10 Si11 Si12 Si13 34.38(17)
C21 Si12 Si13 Si17 -11.7(4)
C22 Si12 Si13 Si17 105.9(4)
Si11 Si12 Si13 Si17 -136.73(15)
C21 Si12 Si13 Si18 -132.8(4)
C22 Si12 Si13 Si18 -15.2(4)
Si11 Si12 Si13 Si18 102.20(15)
C21 Si12 Si13 Sb2 93.8(4)
C22 Si12 Si13 Sb2 -148.6(3)
Si11 Si12 Si13 Sb2 -31.24(16)
Si14 Sb2 Si13 Si17 -111.73(11)
Si10 Sb2 Si13 Si17 133.70(11)
Si14 Sb2 Si13 Si18 7.37(16)
Si10 Sb2 Si13 Si18 -107.19(15)
Si14 Sb2 Si13 Si12 131.68(12)
Si10 Sb2 Si13 Si12 17.11(13)
Si10 Sb2 Si14 C24 61.0(4)
Si13 Sb2 Si14 C24 -47.6(4)
Si10 Sb2 Si14 C23 -177.6(4)
Si13 Sb2 Si14 C23 73.8(4)
Si10 Sb2 Si14 C25 -62.6(4)
Si13 Sb2 Si14 C25 -171.2(4)
Si11 Si10 Si15 C26 71.4(4)
Si16 Si10 Si15 C26 -168.7(4)
Sb2 Si10 Si15 C26 -54.0(4)
Si11 Si10 Si15 C28 -47.8(4)
Si16 Si10 Si15 C28 72.1(4)
Sb2 Si10 Si15 C28 -173.3(4)
Si11 Si10 Si15 C38 -165.5(4)
Si16 Si10 Si15 C38 -45.7(4)
Sb2 Si10 Si15 C38 69.0(4)
Si15 Si10 Si16 C30 -42.5(5)
Si11 Si10 Si16 C30 77.4(5)
Sb2 Si10 Si16 C30 -170.0(5)
Si15 Si10 Si16 C29 76.6(4)
Si11 Si10 Si16 C29 -163.5(4)
Sb2 Si10 Si16 C29 -50.9(4)
Si15 Si10 Si16 C31 -163.1(4)
Si11 Si10 Si16 C31 -43.2(4)
Sb2 Si10 Si16 C31 69.3(4)
Si18 Si13 Si17 C32 176.6(5)
Si12 Si13 Si17 C32 56.4(5)
Sb2 Si13 Si17 C32 -54.2(5)
Si18 Si13 Si17 C33 -67.5(4)
Si12 Si13 Si17 C33 172.4(4)
Sb2 Si13 Si17 C33 61.7(4)
Si18 Si13 Si17 C34 54.7(4)
Si12 Si13 Si17 C34 -65.5(4)
Sb2 Si13 Si17 C34 -176.2(4)
Si17 Si13 Si18 C37 -176.4(4)
Si12 Si13 Si18 C37 -53.0(4)
Sb2 Si13 Si18 C37 70.3(4)
Si17 Si13 Si18 C36 60.4(4)
Si12 Si13 Si18 C36 -176.3(4)
Sb2 Si13 Si18 C36 -52.9(4)
Si17 Si13 Si18 C35 -57.9(4)
Si12 Si13 Si18 C35 65.4(4)
Sb2 Si13 Si18 C35 -171.2(4)

loop_
_platon_squeeze_void_nr
_platon_squeeze_void_average_x
_platon_squeeze_void_average_y
_platon_squeeze_void_average_z
_platon_squeeze_void_volume
_platon_squeeze_void_count_electrons
_platon_squeeze_void_content
1 0.098 0.108 0.328 24 4 ' '
2 0.217 0.270 0.579 19 3 ' '
3 0.312 0.926 0.281 7 1 ' '
4 0.428 0.737 0.943 10 1 ' '
5 0.500 0.074 0.312 7 1 ' '
6 0.500 0.574 0.687 7 1 ' '
7 0.571 0.237 0.057 10 1 ' '
8 0.687 0.426 0.719 7 1 ' '
9 0.783 0.770 0.421 19 3 ' '
10 0.902 0.608 0.672 24 4 ' '
